data_7123640
loop_
_publ_author_name
'Han, Tian'
'Ding, Yousong'
'Li, Zi-Han'
'Yu, Ke-Xin'
'Zhai, Yuan-Qi'
'Chilton, Nicholas F.'
'Zheng, Yan-Zhen'

_publ_section_title
;
 Dichlorido-bridged dinuclear Dy(III) single-molecule magnet with an
 effective energy barrier larger than 600 K
;
_journal_name_full 'Chemical Communications'
_journal_paper_doi 10.1039/C9CC02436K
_journal_year 2019
_chemical_formula_moiety 'C56 H104 Cl2 N4 O2 Y2'
_chemical_formula_sum 'C56 H104 Cl2 N4 O2 Y2'
_chemical_formula_weight 1114.15
_space_group_crystal_system triclinic
_space_group_IT_number 2
_space_group_name_Hall '-P 1'
_space_group_name_H-M_alt 'P -1'
_symmetry_space_group_name_Hall '-P 1'
_symmetry_space_group_name_H-M 'P -1'
_atom_sites_solution_hydrogens geom
_audit_creation_date 2019-01-15
_audit_creation_method
;
Olex2 1.2
(compiled 2018.05.29 svn.r3508 for OlexSys, GUI svn.r5506)
;
_audit_update_record
;
2019-03-28 deposited with the CCDC.    2019-06-11 downloaded from the CCDC.
;
_cell_angle_alpha 108.736(2)
_cell_angle_beta 105.790(2)
_cell_angle_gamma 102.087(2)
_cell_formula_units_Z 1
_cell_length_a 11.0839(17)
_cell_length_b 11.5625(18)
_cell_length_c 13.800(2)
_cell_measurement_reflns_used 5471
_cell_measurement_temperature 100
_cell_measurement_theta_max 23.74
_cell_measurement_theta_min 2.32
_cell_volume 1523.8(4)
_computing_cell_refinement 'SAINT v8.27A (Bruker, 2012)'
_computing_data_reduction 'SAINT v8.27A (Bruker, 2012)'
_computing_molecular_graphics 'Olex2 (Dolomanov et al., 2009)'
_computing_publication_material 'Olex2 (Dolomanov et al., 2009)'
_computing_structure_refinement 'ShelXL (Sheldrick, 2015)'
_diffrn_ambient_temperature 100
_diffrn_measured_fraction_theta_full 0.983
_diffrn_measured_fraction_theta_max 0.983
_diffrn_measurement_device_type 'CCD area detector'
_diffrn_measurement_method 'phi and omega scans'
_diffrn_radiation_monochromator graphite
_diffrn_radiation_type MoK\a
_diffrn_radiation_wavelength 0.71073
_diffrn_reflns_av_R_equivalents 0.0309
_diffrn_reflns_av_unetI/netI 0.0435
_diffrn_reflns_Laue_measured_fraction_full 0.983
_diffrn_reflns_Laue_measured_fraction_max 0.983
_diffrn_reflns_limit_h_max 13
_diffrn_reflns_limit_h_min -13
_diffrn_reflns_limit_k_max 13
_diffrn_reflns_limit_k_min -13
_diffrn_reflns_limit_l_max 16
_diffrn_reflns_limit_l_min -16
_diffrn_reflns_number 15316
_diffrn_reflns_point_group_measured_fraction_full 0.983
_diffrn_reflns_point_group_measured_fraction_max 0.983
_diffrn_reflns_theta_full 24.927
_diffrn_reflns_theta_max 24.927
_diffrn_reflns_theta_min 1.675
_exptl_absorpt_coefficient_mu 2.022
_exptl_absorpt_correction_T_max 0.753
_exptl_absorpt_correction_T_min 0.702
_exptl_absorpt_correction_type multi-scan
_exptl_crystal_colour 'clear yellow'
_exptl_crystal_colour_lustre clear
_exptl_crystal_colour_primary yellow
_exptl_crystal_density_diffrn 1.214
_exptl_crystal_description block
_exptl_crystal_F_000 596
_exptl_crystal_size_max 0.3
_exptl_crystal_size_mid 0.15
_exptl_crystal_size_min 0.14
_refine_diff_density_max 0.542
_refine_diff_density_min -0.264
_refine_diff_density_rms 0.051
_refine_ls_extinction_method none
_refine_ls_goodness_of_fit_ref 1.042
_refine_ls_hydrogen_treatment constr
_refine_ls_matrix_type full
_refine_ls_number_parameters 298
_refine_ls_number_reflns 5227
_refine_ls_number_restraints 0
_refine_ls_restrained_S_all 1.042
_refine_ls_R_factor_all 0.0540
_refine_ls_R_factor_gt 0.0366
_refine_ls_shift/su_max 0.001
_refine_ls_shift/su_mean 0.000
_refine_ls_structure_factor_coef Fsqd
_refine_ls_weighting_details 'w=1/[\s^2^(Fo^2^)+(0.0433P)^2^+0.2142P] where P=(Fo^2^+2Fc^2^)/3'
_refine_ls_weighting_scheme calc
_refine_ls_wR_factor_gt 0.0793
_refine_ls_wR_factor_ref 0.0842
_reflns_Friedel_coverage 0.000
_reflns_number_gt 4216
_reflns_number_total 5227
_reflns_threshold_expression 'I > 2\s(I)'
_cod_data_source_file c9cc02436k2.cif
_cod_data_source_block Y2
_cod_database_code 7123640
_shelx_shelxl_version_number 2014/7
_shelx_space_group_comment
;
The symmetry employed for this shelxl refinement is uniquely defined
by the following loop, which should always be used as a source of
symmetry information in preference to the above space-group names.
They are only intended as comments.
;
_shelx_estimated_absorpt_t_max 0.765
_shelx_estimated_absorpt_t_min 0.582
_olex2_refinement_description
;
1. Fixed Uiso
 At 1.2 times of:
  All C(H) groups, All C(H,H) groups
2.a Ternary CH refined with riding coordinates:
 C1(H1), C7(H7), C13(H13), C19(H19)
2.b Secondary CH2 refined with riding coordinates:
 C2(H2A,H2B), C3(H3A,H3B), C4(H4A,H4B), C5(H5A,H5B), C6(H6A,H6B), C8(H8A,H8B),
 C9(H9A,H9B), C10(H10A,H10B), C11(H11A,H11B), C12(H12A,H12B), C14(H14A,H14B),
 C15(H15A,H15B), C16(H16A,H16B), C17(H17A,H17B), C18(H18A,H18B), C20(H20A,H20B),
  C21(H21A,H21B), C22(H22A,H22B), C23(H23A,H23B), C24(H24A,H24B), C25(H25A,
 H25B), C26(H26A,H26B), C27(H27A,H27B), C28(H28A,H28B)
;
_olex2_submission_special_instructions 'No special instructions were received'

loop_
_space_group_symop_operation_xyz
'x, y, z'
'-x, -y, -z'

loop_
_atom_site_label
_atom_site_type_symbol
_atom_site_fract_x
_atom_site_fract_y
_atom_site_fract_z
_atom_site_U_iso_or_equiv
_atom_site_adp_type
_atom_site_occupancy
_atom_site_site_symmetry_order
_atom_site_calc_flag
_atom_site_refinement_flags_posn
Y1 Y 0.96452(3) 0.98894(2) 0.64159(2) 0.03299(10) Uani 1 1 d .
Cl1 Cl 0.87516(7) 1.06224(7) 0.47212(6) 0.04657(19) Uani 1 1 d .
N1 N 0.7734(2) 0.8634(2) 0.61478(19) 0.0417(6) Uani 1 1 d .
N2 N 1.0436(2) 1.1759(2) 0.77904(18) 0.0398(6) Uani 1 1 d .
O1 O 1.0754(2) 0.8753(2) 0.73593(18) 0.0547(6) Uani 1 1 d .
C1 C 0.7472(3) 0.7409(3) 0.5231(3) 0.0546(8) Uani 1 1 d .
H1 H 0.8271 0.7547 0.5024 0.065 Uiso 1 1 calc R
C2 C 0.6306(4) 0.7083(3) 0.4176(3) 0.0649(10) Uani 1 1 d .
H2A H 0.5475 0.6963 0.4325 0.078 Uiso 1 1 calc R
H2B H 0.6433 0.7815 0.3948 0.078 Uiso 1 1 calc R
C3 C 0.6179(5) 0.5858(4) 0.3237(3) 0.0901(14) Uani 1 1 d .
H3A H 0.5372 0.5644 0.2595 0.108 Uiso 1 1 calc R
H3B H 0.6953 0.6023 0.3015 0.108 Uiso 1 1 calc R
C4 C 0.6102(5) 0.4761(4) 0.3547(3) 0.1028(16) Uani 1 1 d .
H4A H 0.6063 0.4005 0.2928 0.123 Uiso 1 1 calc R
H4B H 0.5276 0.4536 0.3694 0.123 Uiso 1 1 calc R
C5 C 0.7268(5) 0.5046(3) 0.4548(4) 0.1044(17) Uani 1 1 d .
H5A H 0.8084 0.5169 0.4376 0.125 Uiso 1 1 calc R
H5B H 0.7151 0.4302 0.4761 0.125 Uiso 1 1 calc R
C6 C 0.7422(4) 0.6278(3) 0.5525(3) 0.0783(12) Uani 1 1 d .
H6A H 0.6667 0.6103 0.5768 0.094 Uiso 1 1 calc R
H6B H 0.8246 0.6486 0.6148 0.094 Uiso 1 1 calc R
C7 C 0.6634(3) 0.8708(3) 0.6544(3) 0.0519(8) Uani 1 1 d .
H7 H 0.5965 0.7823 0.6184 0.062 Uiso 1 1 calc R
C8 C 0.7087(4) 0.9078(4) 0.7766(3) 0.0692(10) Uani 1 1 d .
H8A H 0.7830 0.9905 0.8143 0.083 Uiso 1 1 calc R
H8B H 0.7421 0.8410 0.7938 0.083 Uiso 1 1 calc R
C9 C 0.5981(5) 0.9225(4) 0.8211(4) 0.0913(14) Uani 1 1 d .
H9A H 0.5303 0.8366 0.7926 0.110 Uiso 1 1 calc R
H9B H 0.6355 0.9546 0.9023 0.110 Uiso 1 1 calc R
C10 C 0.5343(5) 1.0114(5) 0.7905(5) 0.1087(17) Uani 1 1 d .
H10A H 0.5988 1.1001 0.8281 0.130 Uiso 1 1 calc R
H10B H 0.4589 1.0114 0.8159 0.130 Uiso 1 1 calc R
C11 C 0.4856(4) 0.9751(5) 0.6701(5) 0.118(2) Uani 1 1 d .
H11A H 0.4515 1.0422 0.6541 0.142 Uiso 1 1 calc R
H11B H 0.4110 0.8927 0.6335 0.142 Uiso 1 1 calc R
C12 C 0.5943(4) 0.9600(4) 0.6226(4) 0.0845(13) Uani 1 1 d .
H12A H 0.5543 0.9259 0.5414 0.101 Uiso 1 1 calc R
H12B H 0.6608 1.0461 0.6488 0.101 Uiso 1 1 calc R
C13 C 0.9512(3) 1.2481(3) 0.7623(2) 0.0457(7) Uani 1 1 d .
H13 H 0.8686 1.1830 0.7012 0.055 Uiso 1 1 calc R
C14 C 0.9072(3) 1.3040(3) 0.8594(3) 0.0595(9) Uani 1 1 d .
H14A H 0.8741 1.2346 0.8822 0.071 Uiso 1 1 calc R
H14B H 0.9845 1.3714 0.9227 0.071 Uiso 1 1 calc R
C15 C 0.7984(4) 1.3623(4) 0.8289(4) 0.0867(13) Uani 1 1 d .
H15A H 0.7173 1.2926 0.7721 0.104 Uiso 1 1 calc R
H15B H 0.7773 1.4021 0.8945 0.104 Uiso 1 1 calc R
C16 C 0.8385(5) 1.4628(4) 0.7860(4) 0.0996(15) Uani 1 1 d .
H16A H 0.9124 1.5380 0.8457 0.120 Uiso 1 1 calc R
H16B H 0.7628 1.4928 0.7617 0.120 Uiso 1 1 calc R
C17 C 0.8817(4) 1.4080(4) 0.6900(3) 0.0832(12) Uani 1 1 d .
H17A H 0.8049 1.3392 0.6273 0.100 Uiso 1 1 calc R
H17B H 0.9128 1.4771 0.6662 0.100 Uiso 1 1 calc R
C18 C 0.9924(3) 1.3529(3) 0.7217(3) 0.0580(9) Uani 1 1 d .
H18A H 1.0717 1.4233 0.7803 0.070 Uiso 1 1 calc R
H18B H 1.0165 1.3161 0.6571 0.070 Uiso 1 1 calc R
C19 C 1.1759(3) 1.2541(3) 0.8636(2) 0.0437(7) Uani 1 1 d .
H19 H 1.1884 1.3464 0.8755 0.052 Uiso 1 1 calc R
C20 C 1.2826(3) 1.2164(3) 0.8236(3) 0.0541(8) Uani 1 1 d .
H20A H 1.2718 1.2251 0.7529 0.065 Uiso 1 1 calc R
H20B H 1.2714 1.1247 0.8103 0.065 Uiso 1 1 calc R
C21 C 1.4226(3) 1.3004(3) 0.9067(3) 0.0660(10) Uani 1 1 d .
H21A H 1.4886 1.2699 0.8791 0.079 Uiso 1 1 calc R
H21B H 1.4373 1.3909 0.9144 0.079 Uiso 1 1 calc R
C22 C 1.4423(4) 1.2955(4) 1.0171(3) 0.0717(11) Uani 1 1 d .
H22A H 1.5302 1.3570 1.0704 0.086 Uiso 1 1 calc R
H22B H 1.4408 1.2077 1.0116 0.086 Uiso 1 1 calc R
C23 C 1.3357(3) 1.3292(4) 1.0586(3) 0.0682(10) Uani 1 1 d .
H23A H 1.3456 1.4212 1.0745 0.082 Uiso 1 1 calc R
H23B H 1.3470 1.3171 1.1280 0.082 Uiso 1 1 calc R
C24 C 1.1965(3) 1.2451(3) 0.9744(2) 0.0591(9) Uani 1 1 d .
H24A H 1.1830 1.1540 0.9646 0.071 Uiso 1 1 calc R
H24B H 1.1297 1.2731 1.0026 0.071 Uiso 1 1 calc R
C25 C 1.0443(4) 0.8600(4) 0.8275(3) 0.0770(11) Uani 1 1 d .
H25A H 0.9540 0.7982 0.8011 0.092 Uiso 1 1 calc R
H25B H 1.0488 0.9439 0.8803 0.092 Uiso 1 1 calc R
C26 C 1.1426(6) 0.8114(6) 0.8794(5) 0.136(2) Uani 1 1 d .
H26A H 1.2082 0.8809 0.9492 0.164 Uiso 1 1 calc R
H26B H 1.0992 0.7399 0.8959 0.164 Uiso 1 1 calc R
C27 C 1.1570(5) 0.7979(5) 0.7107(4) 0.0992(15) Uani 1 1 d .
H27A H 1.2321 0.8462 0.6981 0.119 Uiso 1 1 calc R
H27B H 1.1048 0.7178 0.6437 0.119 Uiso 1 1 calc R
C28 C 1.2060(6) 0.7669(7) 0.8061(6) 0.157(3) Uani 1 1 d .
H28A H 1.1864 0.6723 0.7822 0.188 Uiso 1 1 calc R
H28B H 1.3032 0.8091 0.8431 0.188 Uiso 1 1 calc R

loop_
_atom_site_aniso_label
_atom_site_aniso_U_11
_atom_site_aniso_U_22
_atom_site_aniso_U_33
_atom_site_aniso_U_23
_atom_site_aniso_U_13
_atom_site_aniso_U_12
Y1 0.03095(16) 0.03438(15) 0.02868(15) 0.00825(11) 0.01055(11) 0.00850(11)
Cl1 0.0433(4) 0.0679(5) 0.0390(4) 0.0241(4) 0.0194(3) 0.0287(4)
N1 0.0361(14) 0.0415(13) 0.0413(14) 0.0121(11) 0.0143(11) 0.0079(11)
N2 0.0396(14) 0.0364(13) 0.0345(13) 0.0080(11) 0.0090(11) 0.0109(11)
O1 0.0535(14) 0.0606(14) 0.0642(15) 0.0357(12) 0.0230(12) 0.0273(11)
C1 0.052(2) 0.0423(18) 0.050(2) 0.0111(15) 0.0069(16) 0.0063(15)
C2 0.061(2) 0.064(2) 0.051(2) 0.0183(18) 0.0066(18) 0.0115(19)
C3 0.105(3) 0.069(3) 0.050(2) 0.011(2) 0.003(2) -0.006(2)
C4 0.131(4) 0.054(2) 0.067(3) 0.006(2) 0.004(3) -0.006(3)
C5 0.142(4) 0.046(2) 0.083(3) 0.010(2) 0.000(3) 0.028(3)
C6 0.087(3) 0.060(2) 0.063(2) 0.018(2) 0.004(2) 0.017(2)
C7 0.0446(19) 0.057(2) 0.059(2) 0.0249(17) 0.0251(16) 0.0146(16)
C8 0.072(3) 0.079(3) 0.067(3) 0.029(2) 0.039(2) 0.028(2)
C9 0.108(4) 0.095(3) 0.094(3) 0.035(3) 0.073(3) 0.038(3)
C10 0.115(4) 0.094(3) 0.162(5) 0.052(4) 0.103(4) 0.052(3)
C11 0.080(3) 0.168(5) 0.191(6) 0.120(5) 0.086(4) 0.082(4)
C12 0.064(3) 0.122(3) 0.121(4) 0.081(3) 0.054(3) 0.056(3)
C13 0.0471(19) 0.0424(17) 0.0378(17) 0.0089(14) 0.0122(14) 0.0117(15)
C14 0.068(2) 0.057(2) 0.054(2) 0.0140(17) 0.0305(18) 0.0247(18)
C15 0.092(3) 0.086(3) 0.103(3) 0.033(3) 0.055(3) 0.053(3)
C16 0.111(4) 0.086(3) 0.114(4) 0.036(3) 0.039(3) 0.067(3)
C17 0.097(3) 0.071(3) 0.084(3) 0.037(2) 0.020(3) 0.040(2)
C18 0.070(2) 0.0515(19) 0.053(2) 0.0208(17) 0.0215(18) 0.0223(18)
C19 0.0499(19) 0.0325(15) 0.0365(17) 0.0050(13) 0.0103(14) 0.0109(14)
C20 0.050(2) 0.0500(19) 0.049(2) 0.0096(16) 0.0177(16) 0.0080(16)
C21 0.050(2) 0.058(2) 0.068(2) 0.0095(18) 0.0136(18) 0.0086(17)
C22 0.060(2) 0.067(2) 0.064(2) 0.0141(19) 0.0011(19) 0.0202(19)
C23 0.069(3) 0.074(2) 0.0384(19) 0.0113(18) 0.0020(18) 0.020(2)
C24 0.060(2) 0.068(2) 0.0401(19) 0.0143(17) 0.0122(17) 0.0210(18)
C25 0.099(3) 0.088(3) 0.053(2) 0.035(2) 0.027(2) 0.037(2)
C26 0.136(5) 0.205(6) 0.128(5) 0.123(5) 0.045(4) 0.090(5)
C27 0.111(4) 0.128(4) 0.147(4) 0.101(4) 0.085(3) 0.089(3)
C28 0.147(5) 0.267(8) 0.221(7) 0.206(7) 0.117(5) 0.152(6)

loop_
_atom_type_symbol
_atom_type_description
_atom_type_scat_dispersion_real
_atom_type_scat_dispersion_imag
_atom_type_scat_source
C C 0.0033 0.0016 'International Tables Vol C Tables 4.2.6.8 and 6.1.1.4'
H H 0.0000 0.0000 'International Tables Vol C Tables 4.2.6.8 and 6.1.1.4'
N N 0.0061 0.0033 'International Tables Vol C Tables 4.2.6.8 and 6.1.1.4'
O O 0.0106 0.0060 'International Tables Vol C Tables 4.2.6.8 and 6.1.1.4'
Cl Cl 0.1484 0.1585 'International Tables Vol C Tables 4.2.6.8 and 6.1.1.4'
Y Y -2.7962 3.5667 'International Tables Vol C Tables 4.2.6.8 and 6.1.1.4'

loop_
_geom_angle_atom_site_label_1
_geom_angle_atom_site_label_2
_geom_angle_atom_site_label_3
_geom_angle
_geom_angle_site_symmetry_1
_geom_angle_site_symmetry_3
Cl1 Y1 Cl1 77.08(3) 2_776 .
N1 Y1 Cl1 127.64(6) . 2_776
N1 Y1 Cl1 96.10(6) . .
N1 Y1 N2 117.28(9) . .
N1 Y1 O1 90.68(8) . .
N2 Y1 Cl1 115.03(6) . 2_776
N2 Y1 Cl1 99.70(6) . .
N2 Y1 O1 97.20(8) . .
O1 Y1 Cl1 156.37(6) . .
O1 Y1 Cl1 80.85(5) . 2_776
Y1 Cl1 Y1 102.91(3) 2_776 .
C1 N1 Y1 106.56(18) . .
C1 N1 C7 114.8(2) . .
C7 N1 Y1 138.39(19) . .
C13 N2 Y1 108.58(17) . .
C13 N2 C19 114.9(2) . .
C19 N2 Y1 134.26(18) . .
C25 O1 Y1 119.27(19) . .
C27 O1 Y1 132.5(2) . .
C27 O1 C25 107.5(3) . .
N1 C1 C2 115.5(3) . .
N1 C1 C6 115.1(3) . .
C6 C1 C2 111.3(3) . .
C3 C2 C1 112.0(3) . .
C4 C3 C2 112.3(3) . .
C3 C4 C5 111.8(3) . .
C4 C5 C6 111.2(4) . .
C1 C6 C5 112.5(3) . .
N1 C7 C8 111.5(3) . .
N1 C7 C12 112.7(3) . .
C8 C7 C12 110.9(3) . .
C7 C8 C9 112.7(3) . .
C10 C9 C8 112.7(4) . .
C9 C10 C11 112.0(4) . .
C10 C11 C12 112.3(4) . .
C7 C12 C11 112.9(3) . .
N2 C13 C14 115.8(2) . .
N2 C13 C18 115.5(3) . .
C18 C13 C14 109.2(2) . .
C15 C14 C13 111.7(3) . .
C16 C15 C14 112.3(3) . .
C15 C16 C17 110.8(3) . .
C18 C17 C16 111.3(3) . .
C17 C18 C13 111.7(3) . .
N2 C19 C20 110.3(2) . .
N2 C19 C24 114.4(2) . .
C20 C19 C24 108.8(3) . .
C19 C20 C21 112.1(3) . .
C22 C21 C20 111.4(3) . .
C21 C22 C23 111.6(3) . .
C22 C23 C24 111.6(3) . .
C19 C24 C23 111.6(3) . .
O1 C25 C26 106.3(4) . .
C28 C26 C25 107.9(4) . .
O1 C27 C28 106.2(4) . .
C26 C28 C27 108.5(4) . .

loop_
_geom_bond_atom_site_label_1
_geom_bond_atom_site_label_2
_geom_bond_distance
_geom_bond_site_symmetry_2
Y1 Cl1 2.7076(8) 2_776
Y1 Cl1 2.7448(8) .
Y1 N1 2.161(2) .
Y1 N2 2.169(2) .
Y1 O1 2.415(2) .
Cl1 Y1 2.7075(8) 2_776
N1 C1 1.472(4) .
N1 C7 1.473(4) .
N2 C13 1.467(4) .
N2 C19 1.471(3) .
O1 C25 1.450(4) .
O1 C27 1.433(4) .
C1 C2 1.534(4) .
C1 C6 1.483(4) .
C2 C3 1.530(5) .
C3 C4 1.457(5) .
C4 C5 1.499(6) .
C5 C6 1.554(5) .
C7 C8 1.505(5) .
C7 C12 1.511(5) .
C8 C9 1.528(5) .
C9 C10 1.469(6) .
C10 C11 1.482(7) .
C11 C12 1.536(5) .
C13 C14 1.545(4) .
C13 C18 1.528(4) .
C14 C15 1.527(5) .
C15 C16 1.505(6) .
C16 C17 1.523(6) .
C17 C18 1.522(5) .
C19 C20 1.520(4) .
C19 C24 1.524(4) .
C20 C21 1.533(4) .
C21 C22 1.500(5) .
C22 C23 1.514(5) .
C23 C24 1.532(4) .
C25 C26 1.451(6) .
C26 C28 1.409(7) .
C27 C28 1.468(6) .
